data_2016697
loop_
_publ_author_name
'Zouev, I.'
'Kaftory, M.'

_publ_section_title
;Conformational dimorphism of the spiropyran
 1',3',3'-trimethylspiro[2<i>H</i>-1-benzopyran-2,2'-indoline]-6-carbaldehyde)
;
_journal_coeditor_code SQ3147
_journal_issue 7
_journal_name_full 'Acta Crystallographica Section C'
_journal_page_first o372
_journal_page_last o375
_journal_paper_doi 10.1107/S0108270108016430
_journal_volume 64
_journal_year 2008
_chemical_formula_iupac 'C20 H19 N O2'
_chemical_formula_moiety 'C20 H19 N O2'
_chemical_formula_sum 'C20 H19 N O2'
_chemical_formula_weight 305.36
_chemical_name_common
;
1',3',3'-trimethyl-1',3'-dihydrospiropyran-6-carbaldehyde
;
_chemical_name_systematic
;
1',3',3'-trimethylspiro[2'H-1-benzopyran-2,2'-indoline]-6-carbaldehyde
;
_space_group_IT_number 15
_symmetry_cell_setting monoclinic
_symmetry_space_group_name_Hall '-C 2yc'
_symmetry_space_group_name_H-M 'C 1 2/c 1'
_atom_sites_solution_hydrogens geom
_atom_sites_solution_primary direct
_atom_sites_solution_secondary difmap
_audit_creation_method SHELXL97
_cell_angle_alpha 90.00
_cell_angle_beta 103.57(2)
_cell_angle_gamma 90.00
_cell_formula_units_Z 16
_cell_length_a 21.447(4)
_cell_length_b 11.226(2)
_cell_length_c 28.221(6)
_cell_measurement_reflns_used 5256
_cell_measurement_temperature 293(2)
_cell_measurement_theta_max 27.05
_cell_measurement_theta_min 1.48
_cell_volume 6605(2)
_computing_cell_refinement 'DENZO-SMN (Otwinowski & Minor, 1997)'
_computing_data_collection 'COLLECT (Nonius, 2000)'
_computing_data_reduction 'DENZO-SMN (Otwinowski & Minor, 1997)'
_computing_molecular_graphics 'ORTEP-3 for Windows (Farrugia, 1997)'
_computing_publication_material 'Please give details'
_computing_structure_refinement 'SHELXL97 (Sheldrick, 2008)'
_computing_structure_solution
;
SHELXS97 (Sheldrick, 2008) and MAXUS (Mackay <i>et al.</i>,
1998)
;
_diffrn_ambient_temperature 293(2)
_diffrn_detector_area_resol_mean 95
_diffrn_measured_fraction_theta_full 0.990
_diffrn_measured_fraction_theta_max 0.990
_diffrn_measurement_device_type 'Nonius Kappa CCD'
_diffrn_measurement_method '\f and \w'
_diffrn_radiation_monochromator graphite
_diffrn_radiation_source 'fine-focus sealed tube'
_diffrn_radiation_type MoK\a
_diffrn_radiation_wavelength 0.71073
_diffrn_reflns_av_R_equivalents 0.0706
_diffrn_reflns_av_sigmaI/netI 0.0926
_diffrn_reflns_limit_h_max 24
_diffrn_reflns_limit_h_min -27
_diffrn_reflns_limit_k_max 14
_diffrn_reflns_limit_k_min -13
_diffrn_reflns_limit_l_max 31
_diffrn_reflns_limit_l_min -36
_diffrn_reflns_number 15238
_diffrn_reflns_theta_full 27.05
_diffrn_reflns_theta_max 27.05
_diffrn_reflns_theta_min 1.48
_diffrn_standards_decay_% 0
_exptl_absorpt_coefficient_mu 0.079
_exptl_absorpt_correction_type none
_exptl_absorpt_process_details none
_exptl_crystal_colour colourless
_exptl_crystal_density_diffrn 1.228
_exptl_crystal_density_method 'not measured'
_exptl_crystal_description plate
_exptl_crystal_F_000 2592
_exptl_crystal_size_max 0.05
_exptl_crystal_size_mid 0.04
_exptl_crystal_size_min 0.02
_refine_diff_density_max 0.240
_refine_diff_density_min -0.201
_refine_ls_extinction_method none
_refine_ls_goodness_of_fit_ref 0.890
_refine_ls_hydrogen_treatment constr
_refine_ls_matrix_type full
_refine_ls_number_parameters 421
_refine_ls_number_reflns 7218
_refine_ls_number_restraints 0
_refine_ls_restrained_S_all 0.890
_refine_ls_R_factor_all 0.1353
_refine_ls_R_factor_gt 0.0536
_refine_ls_shift/su_max 0.001
_refine_ls_shift/su_mean 0.000
_refine_ls_structure_factor_coef Fsqd
_refine_ls_weighting_details 'calc w = 1/[\s^2^(Fo^2^)+(0.0890P)^2^] where P=(Fo^2^+2Fc^2^)/3'
_refine_ls_weighting_scheme calc
_refine_ls_wR_factor_gt 0.1360
_refine_ls_wR_factor_ref 0.1690
_reflns_number_gt 3291
_reflns_number_total 7218
_reflns_threshold_expression I>2sigma(I)
_cod_data_source_file sq3147.cif
_cod_data_source_block I_C2c
_cod_original_sg_symbol_H-M 'C 2/c'
_cod_database_code 2016697
_cod_database_fobs_code 2016697

loop_
_symmetry_equiv_pos_as_xyz
'x, y, z'
'-x, y, -z+1/2'
'x+1/2, y+1/2, z'
'-x+1/2, y+1/2, -z+1/2'
'-x, -y, -z'
'x, -y, z-1/2'
'-x+1/2, -y+1/2, -z'
'x+1/2, -y+1/2, z-1/2'

loop_
_atom_site_type_symbol
_atom_site_label
_atom_site_fract_x
_atom_site_fract_y
_atom_site_fract_z
_atom_site_U_iso_or_equiv
_atom_site_adp_type
_atom_site_calc_flag
_atom_site_refinement_flags
_atom_site_occupancy
O O1A 0.07438(11) -0.21062(18) 0.34421(6) 0.1093(7) Uani d . 1
O O2A 0.12216(9) 0.05141(12) 0.15604(5) 0.0819(6) Uani d . 1
N N1A 0.17770(10) 0.20062(17) 0.12514(6) 0.0693(5) Uani d . 1
C C1A 0.07174(13) -0.1095(2) 0.33030(8) 0.0798(8) Uani d . 1
H H1A 0.0605 -0.0525 0.3508 0.096 Uiso calc R 1
C C2A 0.08424(11) -0.06607(19) 0.28459(7) 0.0574(6) Uani d . 1
C C3A 0.08198(10) 0.05404(18) 0.27455(7) 0.0549(5) Uani d . 1
H H3A 0.0717 0.1069 0.2969 0.066 Uiso calc R 1
C C4A 0.09458(11) 0.09804(18) 0.23195(7) 0.0541(5) Uani d . 1
C C5A 0.10878(11) 0.01680(18) 0.19877(7) 0.0555(6) Uani d . 1
C C6A 0.11080(12) -0.10365(19) 0.20812(7) 0.0664(7) Uani d . 1
H H6A 0.1201 -0.1568 0.1854 0.080 Uiso calc R 1
C C7A 0.09912(12) -0.14516(19) 0.25103(7) 0.0660(6) Uani d . 1
H H7A 0.1012 -0.2264 0.2576 0.079 Uiso calc R 1
C C8A 0.09675(13) 0.22299(19) 0.22056(7) 0.0749(7) Uani d . 1
H H8A 0.0891 0.2792 0.2427 0.090 Uiso calc R 1
C C9A 0.10943(14) 0.2592(2) 0.17905(8) 0.0849(9) Uani d . 1
H H9A 0.1124 0.3407 0.1741 0.102 Uiso calc R 1
C C10A 0.11914(13) 0.17743(18) 0.14011(7) 0.0632(6) Uani d . 1
C C11A 0.06695(11) 0.18554(18) 0.09119(7) 0.0580(6) Uani d . 1
C C12A 0.00868(14) 0.1081(2) 0.09050(10) 0.0953(9) Uani d . 1
H H12A -0.0094 0.1290 0.1174 0.143 Uiso calc R 1
H H12B 0.0213 0.0258 0.0931 0.143 Uiso calc R 1
H H12C -0.0227 0.1204 0.0605 0.143 Uiso calc R 1
C C13A 0.04464(12) 0.3164(2) 0.08107(8) 0.0767(7) Uani d . 1
H H13A 0.0204 0.3403 0.1040 0.115 Uiso calc R 1
H H13B 0.0183 0.3227 0.0486 0.115 Uiso calc R 1
H H13C 0.0814 0.3671 0.0843 0.115 Uiso calc R 1
C C14A 0.10506(10) 0.15073(17) 0.05525(7) 0.0521(5) Uani d . 1
C C15A 0.08619(12) 0.11874(19) 0.00716(7) 0.0667(6) Uani d . 1
H H15A 0.0429 0.1092 -0.0074 0.080 Uiso calc R 1
C C16A 0.13198(17) 0.1005(2) -0.01980(9) 0.0832(8) Uani d . 1
H H16A 0.1195 0.0795 -0.0525 0.100 Uiso calc R 1
C C17A 0.19535(17) 0.1136(2) 0.00218(11) 0.0918(9) Uani d . 1
H H17A 0.2256 0.1015 -0.0162 0.110 Uiso calc R 1
C C18A 0.21612(13) 0.1441(2) 0.05043(10) 0.0824(7) Uani d . 1
H H18A 0.2596 0.1516 0.0649 0.099 Uiso calc R 1
C C19A 0.16991(11) 0.16328(18) 0.07683(8) 0.0575(5) Uani d . 1
C C20A 0.23966(15) 0.1915(3) 0.15988(10) 0.1254(12) Uani d . 1
H H20A 0.2353 0.2162 0.1915 0.188 Uiso calc R 1
H H20B 0.2702 0.2418 0.1496 0.188 Uiso calc R 1
H H20C 0.2542 0.1104 0.1614 0.188 Uiso calc R 1
O O1B 0.08929(10) 0.62079(19) -0.17353(6) 0.1030(7) Uani d . 1
O O2B 0.15464(8) 0.56029(12) 0.05707(4) 0.0664(4) Uani d . 1
N N1B 0.10932(9) 0.68521(15) 0.10739(6) 0.0600(5) Uani d . 1
C C1B 0.09587(12) 0.5361(3) -0.14637(8) 0.0775(7) Uani d . 1
H H1B 0.0893 0.4607 -0.1603 0.093 Uiso calc R 1
C C2B 0.11347(10) 0.5438(2) -0.09302(7) 0.0558(5) Uani d . 1
C C3B 0.12856(10) 0.65224(19) -0.06980(7) 0.0579(6) Uani d . 1
H H3B 0.1289 0.7204 -0.0885 0.069 Uiso calc R 1
C C4B 0.14319(10) 0.66158(17) -0.01951(7) 0.0524(5) Uani d . 1
C C5B 0.14118(10) 0.55834(18) 0.00758(6) 0.0499(5) Uani d . 1
C C6B 0.12738(10) 0.44881(18) -0.01482(7) 0.0544(5) Uani d . 1
H H6B 0.1273 0.3804 0.0038 0.065 Uiso calc R 1
C C7B 0.11377(10) 0.44203(19) -0.06482(7) 0.0568(6) Uani d . 1
H H7B 0.1046 0.3685 -0.0800 0.068 Uiso calc R 1
C C8B 0.16039(12) 0.7719(2) 0.00694(8) 0.0727(7) Uani d . 1
H H8B 0.1647 0.8411 -0.0102 0.087 Uiso calc R 1
C C9B 0.17005(13) 0.7762(2) 0.05470(8) 0.0776(7) Uani d . 1
H H9B 0.1818 0.8489 0.0701 0.093 Uiso calc R 1
C C10B 0.16332(11) 0.67164(18) 0.08566(7) 0.0576(6) Uani d . 1
C C11B 0.22043(11) 0.6468(2) 0.13037(8) 0.0687(6) Uani d . 1
C C12B 0.27025(14) 0.5628(3) 0.11802(10) 0.1119(11) Uani d . 1
H H12D 0.2861 0.5957 0.0917 0.168 Uiso calc R 1
H H12E 0.2509 0.4867 0.1085 0.168 Uiso calc R 1
H H12F 0.3051 0.5531 0.1461 0.168 Uiso calc R 1
C C13B 0.25282(13) 0.7640(3) 0.15145(9) 0.0980(9) Uani d . 1
H H13D 0.2743 0.7990 0.1286 0.147 Uiso calc R 1
H H13E 0.2835 0.7479 0.1815 0.147 Uiso calc R 1
H H13F 0.2209 0.8182 0.1574 0.147 Uiso calc R 1
C C14B 0.18550(11) 0.59669(19) 0.16640(7) 0.0608(6) Uani d . 1
C C19B 0.12102(11) 0.62226(17) 0.15099(7) 0.0554(6) Uani d . 1
C C18B 0.07783(13) 0.5924(2) 0.17899(9) 0.0738(7) Uani d . 1
H H18B 0.0343 0.6089 0.1681 0.089 Uiso calc R 1
C C17B 0.1012(2) 0.5382(2) 0.22296(10) 0.0928(10) Uani d . 1
H H17B 0.0730 0.5180 0.2422 0.111 Uiso calc R 1
C C15B 0.20761(15) 0.5420(2) 0.21114(9) 0.0868(8) Uani d . 1
H H15B 0.2510 0.5246 0.2223 0.104 Uiso calc R 1
C C16B 0.1646(2) 0.5133(2) 0.23920(9) 0.0966(10) Uani d . 1
H H16B 0.1793 0.4767 0.2693 0.116 Uiso calc R 1
C C20B 0.04514(13) 0.6959(3) 0.07677(9) 0.0950(9) Uani d . 1
H H20D 0.0464 0.7425 0.0485 0.142 Uiso calc R 1
H H20E 0.0179 0.7342 0.0947 0.142 Uiso calc R 1
H H20F 0.0286 0.6181 0.0668 0.142 Uiso calc R 1

loop_
_atom_site_aniso_label
_atom_site_aniso_U_11
_atom_site_aniso_U_22
_atom_site_aniso_U_33
_atom_site_aniso_U_12
_atom_site_aniso_U_13
_atom_site_aniso_U_23
O1A 0.161(2) 0.0878(14) 0.0885(12) 0.0042(13) 0.0485(13) 0.0277(11)
O2A 0.1491(17) 0.0460(9) 0.0600(9) 0.0011(9) 0.0438(10) -0.0012(7)
N1A 0.0691(14) 0.0745(13) 0.0551(11) -0.0099(11) -0.0042(10) 0.0050(9)
C1A 0.103(2) 0.0719(18) 0.0692(16) 0.0056(15) 0.0291(15) 0.0130(13)
C2A 0.0633(15) 0.0573(14) 0.0508(12) 0.0020(11) 0.0116(10) 0.0016(10)
C3A 0.0578(14) 0.0563(14) 0.0476(11) 0.0076(10) 0.0067(10) -0.0062(10)
C4A 0.0688(15) 0.0463(12) 0.0446(11) 0.0035(10) 0.0077(10) -0.0036(9)
C5A 0.0744(16) 0.0476(13) 0.0438(11) 0.0012(11) 0.0123(10) -0.0003(9)
C6A 0.098(2) 0.0429(13) 0.0622(14) 0.0028(12) 0.0278(13) -0.0045(10)
C7A 0.0903(19) 0.0474(13) 0.0611(14) 0.0031(12) 0.0197(13) 0.0045(10)
C8A 0.124(2) 0.0482(14) 0.0528(13) 0.0034(14) 0.0217(13) -0.0072(10)
C9A 0.147(3) 0.0481(14) 0.0609(14) 0.0003(15) 0.0275(16) -0.0027(12)
C10A 0.0964(19) 0.0436(13) 0.0496(12) -0.0062(12) 0.0175(12) -0.0010(10)
C11A 0.0647(15) 0.0533(13) 0.0581(13) -0.0097(11) 0.0187(11) -0.0046(10)
C12A 0.084(2) 0.097(2) 0.115(2) -0.0311(16) 0.0417(17) -0.0172(17)
C13A 0.0735(18) 0.0759(17) 0.0822(16) 0.0089(14) 0.0211(13) -0.0017(13)
C14A 0.0576(14) 0.0481(12) 0.0486(12) -0.0041(10) 0.0086(10) -0.0010(9)
C15A 0.0772(17) 0.0618(15) 0.0571(14) -0.0018(12) 0.0076(12) -0.0037(11)
C16A 0.124(3) 0.0682(17) 0.0619(15) 0.0005(17) 0.0322(18) -0.0045(12)
C17A 0.115(3) 0.0763(19) 0.102(2) 0.0053(18) 0.062(2) 0.0006(16)
C18A 0.0606(17) 0.0804(18) 0.110(2) 0.0079(14) 0.0278(16) 0.0116(15)
C19A 0.0613(15) 0.0538(13) 0.0561(13) 0.0001(11) 0.0111(11) 0.0057(10)
C20A 0.097(2) 0.156(3) 0.094(2) -0.001(2) -0.0381(17) 0.0049(19)
O1B 0.1279(18) 0.1248(17) 0.0544(10) -0.0154(13) 0.0172(11) 0.0089(10)
O2B 0.1003(13) 0.0525(9) 0.0437(8) -0.0083(8) 0.0116(8) -0.0035(6)
N1B 0.0552(12) 0.0632(12) 0.0601(11) 0.0010(9) 0.0100(9) 0.0002(9)
C1B 0.083(2) 0.099(2) 0.0532(14) -0.0136(16) 0.0223(13) -0.0065(14)
C2B 0.0501(13) 0.0704(15) 0.0483(12) -0.0069(11) 0.0147(10) -0.0046(11)
C3B 0.0587(15) 0.0654(14) 0.0528(13) -0.0018(11) 0.0198(10) 0.0074(11)
C4B 0.0590(14) 0.0486(13) 0.0521(12) -0.0027(10) 0.0182(10) 0.0008(10)
C5B 0.0517(13) 0.0537(13) 0.0446(11) -0.0032(10) 0.0122(9) -0.0017(9)
C6B 0.0604(14) 0.0494(13) 0.0540(12) -0.0054(10) 0.0146(10) -0.0019(10)
C7B 0.0536(14) 0.0615(14) 0.0568(13) -0.0065(11) 0.0160(10) -0.0105(10)
C8B 0.100(2) 0.0552(15) 0.0677(15) -0.0147(13) 0.0293(14) 0.0010(11)
C9B 0.112(2) 0.0558(15) 0.0688(15) -0.0215(14) 0.0291(14) -0.0136(12)
C10B 0.0690(15) 0.0534(13) 0.0508(12) -0.0114(11) 0.0149(11) -0.0113(10)
C11B 0.0549(15) 0.0866(17) 0.0628(14) -0.0067(13) 0.0106(12) -0.0195(12)
C12B 0.072(2) 0.151(3) 0.113(2) 0.0233(19) 0.0200(17) -0.029(2)
C13B 0.078(2) 0.125(2) 0.0886(17) -0.0451(18) 0.0151(15) -0.0313(16)
C14B 0.0674(17) 0.0622(14) 0.0470(13) -0.0034(12) 0.0015(11) -0.0115(10)
C19B 0.0662(16) 0.0479(13) 0.0533(13) -0.0036(11) 0.0166(12) -0.0110(10)
C18B 0.090(2) 0.0574(14) 0.0833(17) -0.0080(13) 0.0389(16) -0.0126(13)
C17B 0.159(3) 0.0602(17) 0.0711(19) -0.027(2) 0.050(2) -0.0178(14)
C15B 0.099(2) 0.0826(19) 0.0623(16) -0.0028(16) -0.0143(15) -0.0124(13)
C16B 0.166(3) 0.0678(18) 0.0476(15) -0.020(2) 0.009(2) -0.0066(12)
C20B 0.0681(19) 0.108(2) 0.0990(19) 0.0171(16) -0.0003(15) 0.0107(16)

loop_
_atom_type_symbol
_atom_type_description
_atom_type_scat_dispersion_real
_atom_type_scat_dispersion_imag
_atom_type_scat_source
C C 0.0033 0.0016 'International Tables Vol C Tables 4.2.6.8 and 6.1.1.4'
H H 0.0000 0.0000 'International Tables Vol C Tables 4.2.6.8 and 6.1.1.4'
O O 0.0106 0.0060 'International Tables Vol C Tables 4.2.6.8 and 6.1.1.4'
N N 0.0061 0.0033 'International Tables Vol C Tables 4.2.6.8 and 6.1.1.4'

loop_
_geom_angle_atom_site_label_1
_geom_angle_atom_site_label_2
_geom_angle_atom_site_label_3
_geom_angle
C5A O2A C10A 122.59(15)
C19A N1A C10A 108.61(18)
C19A N1A C20A 121.1(2)
C10A N1A C20A 120.7(2)
O1A C1A C2A 126.9(2)
O1A C1A H1A 116.5
C2A C1A H1A 116.5
C3A C2A C7A 119.25(18)
C3A C2A C1A 120.2(2)
C7A C2A C1A 120.5(2)
C2A C3A C4A 121.58(18)
C2A C3A H3A 119.2
C4A C3A H3A 119.2
C3A C4A C5A 117.97(19)
C3A C4A C8A 124.31(17)
C5A C4A C8A 117.66(18)
O2A C5A C6A 116.54(17)
O2A C5A C4A 122.31(18)
C6A C5A C4A 121.14(18)
C7A C6A C5A 119.86(19)
C7A C6A H6A 120.1
C5A C6A H6A 120.1
C6A C7A C2A 120.2(2)
C6A C7A H7A 119.9
C2A C7A H7A 119.9
C9A C8A C4A 121.26(19)
C9A C8A H8A 119.4
C4A C8A H8A 119.4
C8A C9A C10A 123.9(2)
C8A C9A H9A 118.1
C10A C9A H9A 118.1
N1A C10A O2A 106.42(18)
N1A C10A C9A 112.9(2)
O2A C10A C9A 111.73(16)
N1A C10A C11A 102.91(15)
O2A C10A C11A 107.16(17)
C9A C10A C11A 115.0(2)
C14A C11A C12A 114.86(18)
C14A C11A C13A 108.46(16)
C12A C11A C13A 108.8(2)
C14A C11A C10A 101.05(18)
C12A C11A C10A 113.24(18)
C13A C11A C10A 110.13(17)
C11A C12A H12A 109.5
C11A C12A H12B 109.5
H12A C12A H12B 109.5
C11A C12A H12C 109.5
H12A C12A H12C 109.5
H12B C12A H12C 109.5
C11A C13A H13A 109.5
C11A C13A H13B 109.5
H13A C13A H13B 109.5
C11A C13A H13C 109.5
H13A C13A H13C 109.5
H13B C13A H13C 109.5
C15A C14A C19A 119.6(2)
C15A C14A C11A 131.2(2)
C19A C14A C11A 109.06(18)
C14A C15A C16A 119.9(2)
C14A C15A H15A 120.1
C16A C15A H15A 120.1
C17A C16A C15A 119.4(2)
C17A C16A H16A 120.3
C15A C16A H16A 120.3
C16A C17A C18A 122.3(2)
C16A C17A H17A 118.8
C18A C17A H17A 118.8
C17A C18A C19A 117.7(3)
C17A C18A H18A 121.2
C19A C18A H18A 121.2
C14A C19A C18A 121.1(2)
C14A C19A N1A 109.65(19)
C18A C19A N1A 129.2(2)
N1A C20A H20A 109.5
N1A C20A H20B 109.5
H20A C20A H20B 109.5
N1A C20A H20C 109.5
H20A C20A H20C 109.5
H20B C20A H20C 109.5
C5B O2B C10B 123.02(15)
C19B N1B C10B 109.09(18)
C19B N1B C20B 121.29(19)
C10B N1B C20B 120.08(18)
O1B C1B C2B 124.6(2)
O1B C1B H1B 117.7
C2B C1B H1B 117.7
C3B C2B C7B 118.83(18)
C3B C2B C1B 120.9(2)
C7B C2B C1B 120.3(2)
C4B C3B C2B 121.57(19)
C4B C3B H3B 119.2
C2B C3B H3B 119.2
C3B C4B C5B 118.07(18)
C3B C4B C8B 124.22(18)
C5B C4B C8B 117.71(17)
O2B C5B C6B 117.10(17)
O2B C5B C4B 121.59(17)
C6B C5B C4B 121.28(17)
C7B C6B C5B 119.33(18)
C7B C6B H6B 120.3
C5B C6B H6B 120.3
C6B C7B C2B 120.88(19)
C6B C7B H7B 119.6
C2B C7B H7B 119.6
C9B C8B C4B 121.27(19)
C9B C8B H8B 119.4
C4B C8B H8B 119.4
C8B C9B C10B 123.9(2)
C8B C9B H9B 118.0
C10B C9B H9B 118.0
N1B C10B O2B 108.15(16)
N1B C10B C9B 111.37(19)
O2B C10B C9B 111.34(15)
N1B C10B C11B 103.37(15)
O2B C10B C11B 105.35(17)
C9B C10B C11B 116.6(2)
C14B C11B C12B 114.2(2)
C14B C11B C13B 107.99(17)
C12B C11B C13B 109.9(2)
C14B C11B C10B 101.05(18)
C12B C11B C10B 112.57(18)
C13B C11B C10B 110.9(2)
C11B C12B H12D 109.5
C11B C12B H12E 109.5
H12D C12B H12E 109.5
C11B C12B H12F 109.5
H12D C12B H12F 109.5
H12E C12B H12F 109.5
C11B C13B H13D 109.5
C11B C13B H13E 109.5
H13D C13B H13E 109.5
C11B C13B H13F 109.5
H13D C13B H13F 109.5
H13E C13B H13F 109.5
C19B C14B C15B 118.9(2)
C19B C14B C11B 109.29(19)
C15B C14B C11B 131.5(2)
C14B C19B N1B 110.14(19)
C14B C19B C18B 121.5(2)
N1B C19B C18B 128.2(2)
C17B C18B C19B 118.1(3)
C17B C18B H18B 120.9
C19B C18B H18B 120.9
C16B C17B C18B 121.5(3)
C16B C17B H17B 119.3
C18B C17B H17B 119.3
C16B C15B C14B 119.5(3)
C16B C15B H15B 120.3
C14B C15B H15B 120.3
C17B C16B C15B 120.4(3)
C17B C16B H16B 119.8
C15B C16B H16B 119.8
N1B C20B H20D 109.5
N1B C20B H20E 109.5
H20D C20B H20E 109.5
N1B C20B H20F 109.5
H20D C20B H20F 109.5
H20E C20B H20F 109.5

loop_
_geom_bond_atom_site_label_1
_geom_bond_atom_site_label_2
_geom_bond_distance
O1A C1A 1.198(3)
O2A C5A 1.360(2)
O2A C10A 1.481(2)
N1A C19A 1.398(3)
N1A C10A 1.440(3)
N1A C20A 1.458(3)
C1A C2A 1.461(3)
C1A H1A 0.9300
C2A C3A 1.376(3)
C2A C7A 1.389(3)
C3A C4A 1.384(3)
C3A H3A 0.9300
C4A C5A 1.391(3)
C4A C8A 1.442(3)
C5A C6A 1.376(3)
C6A C7A 1.374(3)
C6A H6A 0.9300
C7A H7A 0.9300
C8A C9A 1.327(3)
C8A H8A 0.9300
C9A C10A 1.484(3)
C9A H9A 0.9300
C10A C11A 1.563(3)
C11A C14A 1.496(3)
C11A C12A 1.519(3)
C11A C13A 1.550(3)
C12A H12A 0.9600
C12A H12B 0.9600
C12A H12C 0.9600
C13A H13A 0.9600
C13A H13B 0.9600
C13A H13C 0.9600
C14A C15A 1.370(3)
C14A C19A 1.388(3)
C15A C16A 1.391(3)
C15A H15A 0.9300
C16A C17A 1.363(4)
C16A H16A 0.9300
C17A C18A 1.373(3)
C17A H17A 0.9300
C18A C19A 1.389(3)
C18A H18A 0.9300
C20A H20A 0.9600
C20A H20B 0.9600
C20A H20C 0.9600
O1B C1B 1.209(3)
O2B C5B 1.359(2)
O2B C10B 1.476(2)
N1B C19B 1.390(3)
N1B C10B 1.440(3)
N1B C20B 1.448(3)
C1B C2B 1.466(3)
C1B H1B 0.9300
C2B C3B 1.385(3)
C2B C7B 1.391(3)
C3B C4B 1.384(3)
C3B H3B 0.9300
C4B C5B 1.395(3)
C4B C8B 1.449(3)
C5B C6B 1.383(3)
C6B C7B 1.374(3)
C6B H6B 0.9300
C7B H7B 0.9300
C8B C9B 1.316(3)
C8B H8B 0.9300
C9B C10B 1.491(3)
C9B H9B 0.9300
C10B C11B 1.564(3)
C11B C14B 1.506(3)
C11B C12B 1.526(3)
C11B C13B 1.541(3)
C12B H12D 0.9600
C12B H12E 0.9600
C12B H12F 0.9600
C13B H13D 0.9600
C13B H13E 0.9600
C13B H13F 0.9600
C14B C19B 1.379(3)
C14B C15B 1.384(3)
C19B C18B 1.392(3)
C18B C17B 1.367(4)
C18B H18B 0.9300
C17B C16B 1.359(4)
C17B H17B 0.9300
C15B C16B 1.388(4)
C15B H15B 0.9300
C16B H16B 0.9300
C20B H20D 0.9600
C20B H20E 0.9600
C20B H20F 0.9600

loop_
_geom_torsion_atom_site_label_1
_geom_torsion_atom_site_label_2
_geom_torsion_atom_site_label_3
_geom_torsion_atom_site_label_4
_geom_torsion
O1A C1A C2A C3A -177.2(3)
O1A C1A C2A C7A 2.2(4)
C7A C2A C3A C4A -0.4(3)
C1A C2A C3A C4A 179.0(2)
C2A C3A C4A C5A 1.0(3)
C2A C3A C4A C8A -176.2(2)
C10A O2A C5A C6A 177.3(2)
C10A O2A C5A C4A -3.5(3)
C3A C4A C5A O2A -179.6(2)
C8A C4A C5A O2A -2.3(3)
C3A C4A C5A C6A -0.6(3)
C8A C4A C5A C6A 176.8(2)
O2A C5A C6A C7A 178.7(2)
C4A C5A C6A C7A -0.5(4)
C5A C6A C7A C2A 1.1(4)
C3A C2A C7A C6A -0.6(4)
C1A C2A C7A C6A 180.0(2)
C3A C4A C8A C9A 179.7(2)
C5A C4A C8A C9A 2.5(4)
C4A C8A C9A C10A 3.1(4)
C19A N1A C10A O2A 84.07(19)
C20A N1A C10A O2A -62.3(3)
C19A N1A C10A C9A -153.01(19)
C20A N1A C10A C9A 60.6(3)
C19A N1A C10A C11A -28.5(2)
C20A N1A C10A C11A -174.8(2)
C5A O2A C10A N1A 131.9(2)
C5A O2A C10A C9A 8.3(3)
C5A O2A C10A C11A -118.5(2)
C8A C9A C10A N1A -128.0(3)
C8A C9A C10A O2A -8.1(4)
C8A C9A C10A C11A 114.3(3)
N1A C10A C11A C14A 27.63(19)
O2A C10A C11A C14A -84.35(18)
C9A C10A C11A C14A 150.80(19)
N1A C10A C11A C12A 151.00(19)
O2A C10A C11A C12A 39.0(2)
C9A C10A C11A C12A -85.8(2)
N1A C10A C11A C13A -86.9(2)
O2A C10A C11A C13A 161.11(16)
C9A C10A C11A C13A 36.3(3)
C12A C11A C14A C15A 44.1(3)
C13A C11A C14A C15A -77.9(3)
C10A C11A C14A C15A 166.3(2)
C12A C11A C14A C19A -140.6(2)
C13A C11A C14A C19A 97.4(2)
C10A C11A C14A C19A -18.4(2)
C19A C14A C15A C16A -0.8(3)
C11A C14A C15A C16A 174.1(2)
C14A C15A C16A C17A 0.6(4)
C15A C16A C17A C18A 0.2(4)
C16A C17A C18A C19A -0.9(4)
C15A C14A C19A C18A 0.1(3)
C11A C14A C19A C18A -175.87(19)
C15A C14A C19A N1A 177.72(18)
C11A C14A C19A N1A 1.8(2)
C17A C18A C19A C14A 0.7(3)
C17A C18A C19A N1A -176.4(2)
C10A N1A C19A C14A 17.8(2)
C20A N1A C19A C14A 164.0(2)
C10A N1A C19A C18A -164.9(2)
C20A N1A C19A C18A -18.7(4)
O1B C1B C2B C3B -4.8(4)
O1B C1B C2B C7B 173.7(2)
C7B C2B C3B C4B -0.7(3)
C1B C2B C3B C4B 177.8(2)
C2B C3B C4B C5B -1.2(3)
C2B C3B C4B C8B 178.9(2)
C10B O2B C5B C6B -173.19(19)
C10B O2B C5B C4B 8.8(3)
C3B C4B C5B O2B -179.71(19)
C8B C4B C5B O2B 0.2(3)
C3B C4B C5B C6B 2.4(3)
C8B C4B C5B C6B -177.7(2)
O2B C5B C6B C7B -179.66(18)
C4B C5B C6B C7B -1.7(3)
C5B C6B C7B C2B -0.3(3)
C3B C2B C7B C6B 1.4(3)
C1B C2B C7B C6B -177.1(2)
C3B C4B C8B C9B 175.9(2)
C5B C4B C8B C9B -4.0(3)
C4B C8B C9B C10B -1.2(4)
C19B N1B C10B O2B 85.19(19)
C20B N1B C10B O2B -61.5(2)
C19B N1B C10B C9B -152.16(18)
C20B N1B C10B C9B 61.2(3)
C19B N1B C10B C11B -26.2(2)
C20B N1B C10B C11B -172.83(19)
C5B O2B C10B N1B 109.9(2)
C5B O2B C10B C9B -12.7(3)
C5B O2B C10B C11B -140.04(19)
C8B C9B C10B N1B -111.9(3)
C8B C9B C10B O2B 8.9(3)
C8B C9B C10B C11B 129.8(3)
N1B C10B C11B C14B 24.4(2)
O2B C10B C11B C14B -88.97(18)
C9B C10B C11B C14B 146.99(19)
N1B C10B C11B C12B 146.6(2)
O2B C10B C11B C12B 33.2(3)
C9B C10B C11B C12B -90.8(3)
N1B C10B C11B C13B -89.8(2)
O2B C10B C11B C13B 156.75(17)
C9B C10B C11B C13B 32.7(3)
C12B C11B C14B C19B -136.6(2)
C13B C11B C14B C19B 100.9(2)
C10B C11B C14B C19B -15.5(2)
C12B C11B C14B C15B 49.2(3)
C13B C11B C14B C15B -73.3(3)
C10B C11B C14B C15B 170.3(2)
C15B C14B C19B N1B 175.22(18)
C11B C14B C19B N1B 0.2(2)
C15B C14B C19B C18B -1.1(3)
C11B C14B C19B C18B -176.14(19)
C10B N1B C19B C14B 17.2(2)
C20B N1B C19B C14B 163.4(2)
C10B N1B C19B C18B -166.8(2)
C20B N1B C19B C18B -20.6(3)
C14B C19B C18B C17B 1.0(3)
N1B C19B C18B C17B -174.6(2)
C19B C18B C17B C16B -0.2(4)
C19B C14B C15B C16B 0.5(3)
C11B C14B C15B C16B 174.2(2)
C18B C17B C16B C15B -0.3(4)
C14B C15B C16B C17B 0.2(4)

loop_
_cod_related_entry_id
_cod_related_entry_database
_cod_related_entry_code
1 ChemSpider 2124002
